data_7050519
loop_
_publ_author_name
'Laye, Rebecca H.'
'Bell, Z\"oe R.'
'Ward, Michael D.'

_publ_section_title
;
 Complexes of 2,2'-biphenol with ruthenium(ii), molybdenum(v),
 tungsten(v) and tungsten(vi): structures, electrochemistry and
 spectroscopy
;
_journal_issue 4
_journal_name_full 'New Journal of Chemistry'
_journal_page_first 684
_journal_paper_doi 10.1039/b211997h
_journal_volume 27
_journal_year 2003
_chemical_formula_sum 'C17 H14 Cl2 N2 O Ru0.5'
_chemical_formula_weight 383.74
_chemical_name_systematic
; 
? 
;
_space_group_IT_number 15
_symmetry_cell_setting monoclinic
_symmetry_space_group_name_Hall '-C 2yc'
_symmetry_space_group_name_H-M 'C 1 2/c 1'
_atom_sites_solution_hydrogens geom
_atom_sites_solution_primary direct
_atom_sites_solution_secondary difmap
_audit_creation_method SHELXL-97
_cell_angle_alpha 90.00
_cell_angle_beta 98.310(7)
_cell_angle_gamma 90.00
_cell_formula_units_Z 8
_cell_length_a 13.467(5)
_cell_length_b 15.593(6)
_cell_length_c 15.861(6)
_cell_measurement_temperature 173(2)
_cell_volume 3296(2)
_computing_structure_refinement 'SHELXL-97 (Sheldrick, 1997)'
_computing_structure_solution 'SHELXS-97 (Sheldrick, 1997)'
_diffrn_ambient_temperature 173(2)
_diffrn_measured_fraction_theta_full 0.997
_diffrn_measured_fraction_theta_max 0.997
_diffrn_measurement_device_type 'Siemens SMART Area Detector'
_diffrn_measurement_method '\w rotation with narrow frames (0.3 degrees)'
_diffrn_radiation_monochromator graphite
_diffrn_radiation_source 'fine-focus sealed tube'
_diffrn_radiation_type MoK\a
_diffrn_radiation_wavelength 0.71073
_diffrn_reflns_av_R_equivalents 0.0479
_diffrn_reflns_av_sigmaI/netI 0.0442
_diffrn_reflns_limit_h_max 17
_diffrn_reflns_limit_h_min -17
_diffrn_reflns_limit_k_max 20
_diffrn_reflns_limit_k_min -20
_diffrn_reflns_limit_l_max 20
_diffrn_reflns_limit_l_min -20
_diffrn_reflns_number 17252
_diffrn_reflns_theta_full 27.49
_diffrn_reflns_theta_max 27.49
_diffrn_reflns_theta_min 2.01
_exptl_absorpt_coefficient_mu 0.838
_exptl_absorpt_correction_T_max 0.76
_exptl_absorpt_correction_T_min 0.66
_exptl_absorpt_correction_type 'Empirical, pseudo-azimuthal scan (SADABS)'
_exptl_crystal_colour purple
_exptl_crystal_density_diffrn 1.547
_exptl_crystal_density_method 'not measured'
_exptl_crystal_description block
_exptl_crystal_F_000 1552
_exptl_crystal_size_max 0.5
_exptl_crystal_size_mid 0.3
_exptl_crystal_size_min 0.3
_refine_diff_density_max 1.000
_refine_diff_density_min -0.638
_refine_diff_density_rms 0.080
_refine_ls_extinction_method none
_refine_ls_goodness_of_fit_ref 1.024
_refine_ls_hydrogen_treatment mixed
_refine_ls_matrix_type full
_refine_ls_number_parameters 214
_refine_ls_number_reflns 3779
_refine_ls_number_restraints 0
_refine_ls_restrained_S_all 1.024
_refine_ls_R_factor_all 0.0461
_refine_ls_R_factor_gt 0.0373
_refine_ls_shift/su_max 0.001
_refine_ls_shift/su_mean 0.000
_refine_ls_structure_factor_coef Fsqd
_refine_ls_weighting_details 'calc w=1/[\s^2^(Fo^2^)+(0.0578P)^2^+0.0000P] where P=(Fo^2^+2Fc^2^)/3'
_refine_ls_weighting_scheme calc
_refine_ls_wR_factor_gt 0.0955
_refine_ls_wR_factor_ref 0.0983
_reflns_number_gt 3137
_reflns_number_total 3779
_reflns_threshold_expression >2sigma(I)
_cod_data_source_file b211997h.txt
_cod_data_source_block engls
_cod_depositor_comments
;
The following automatic conversions were performed:
'_symmetry_cell_setting' value 'Monoclinic' changed to 'monoclinic'
according to '/home/saulius/struct/CIF-dictionaries/cif_core.dic'
dictionary named 'cif_core.dic' version 2.4.1 from 2010-06-29.

Automatic conversion script
Id: cif_fix_enum 1527 2010-12-29 10:47:43Z saulius 
;
_cod_original_sg_symbol_H-M C2/c
_cod_original_formula_sum 'C17 H14 Cl2 N2 O Ru0.50'
_cod_database_code 7050519

loop_
_symmetry_equiv_pos_as_xyz
'x, y, z'
'x, -y, z+1/2'
'x+1/2, y+1/2, z'
'x+1/2, -y+1/2, z+1/2'
'-x, -y, -z'
'-x, y, -z-1/2'
'-x+1/2, -y+1/2, -z'
'-x+1/2, y+1/2, -z-1/2'

loop_
_atom_site_label
_atom_site_type_symbol
_atom_site_fract_x
_atom_site_fract_y
_atom_site_fract_z
_atom_site_U_iso_or_equiv
_atom_site_adp_type
_atom_site_occupancy
_atom_site_symmetry_multiplicity
_atom_site_calc_flag
_atom_site_refinement_flags
_atom_site_disorder_assembly
_atom_site_disorder_group
Ru1 Ru 0.0000 -0.360780(18) -0.2500 0.02156(10) Uani 1 2 d S . .
O31 O 0.10903(13) -0.26556(11) -0.23727(11) 0.0273(4) Uani 1 1 d . . .
N11 N -0.10756(15) -0.44974(13) -0.28199(13) 0.0242(4) Uani 1 1 d . . .
N21 N -0.00625(16) -0.36398(13) -0.37903(13) 0.0246(4) Uani 1 1 d . . .
C12 C -0.13362(19) -0.46613(16) -0.36682(16) 0.0265(5) Uani 1 1 d . . .
C13 C -0.2076(2) -0.52632(18) -0.39542(19) 0.0354(6) Uani 1 1 d . . .
H13A H -0.2240 -0.5377 -0.4546 0.043 Uiso 1 1 calc R . .
C14 C -0.2570(2) -0.56931(19) -0.3378(2) 0.0410(7) Uani 1 1 d . . .
H14A H -0.3075 -0.6103 -0.3567 0.049 Uiso 1 1 calc R . .
C15 C -0.2316(2) -0.5516(2) -0.2519(2) 0.0407(7) Uani 1 1 d . . .
H15A H -0.2646 -0.5801 -0.2109 0.049 Uiso 1 1 calc R . .
C16 C -0.1581(2) -0.49229(18) -0.22701(18) 0.0338(6) Uani 1 1 d . . .
H16A H -0.1416 -0.4804 -0.1679 0.041 Uiso 1 1 calc R . .
C22 C -0.07707(19) -0.41611(17) -0.42230(16) 0.0266(5) Uani 1 1 d . . .
C23 C -0.0934(2) -0.4185(2) -0.51040(17) 0.0374(7) Uani 1 1 d . . .
H23A H -0.1439 -0.4547 -0.5395 0.045 Uiso 1 1 calc R . .
C24 C -0.0360(3) -0.3680(2) -0.55555(19) 0.0458(8) Uani 1 1 d . . .
H24A H -0.0459 -0.3693 -0.6161 0.055 Uiso 1 1 calc R . .
C25 C 0.0363(2) -0.3154(2) -0.5118(2) 0.0429(8) Uani 1 1 d . . .
H25A H 0.0767 -0.2802 -0.5419 0.051 Uiso 1 1 calc R . .
C26 C 0.0491(2) -0.31440(18) -0.42455(18) 0.0335(6) Uani 1 1 d . . .
H26A H 0.0986 -0.2776 -0.3950 0.040 Uiso 1 1 calc R . .
C31 C 0.09849(18) -0.20149(16) -0.18312(17) 0.0268(5) Uani 1 1 d . . .
C32 C 0.0315(2) -0.13314(17) -0.20729(19) 0.0319(6) Uani 1 1 d . . .
C33 C 0.0279(2) -0.06438(19) -0.1512(2) 0.0422(7) Uani 1 1 d . . .
H33A H -0.0156 -0.0174 -0.1678 0.051 Uiso 1 1 calc R . .
C34 C 0.0864(2) -0.0634(2) -0.0718(2) 0.0485(8) Uani 1 1 d . . .
H34A H 0.0825 -0.0165 -0.0342 0.058 Uiso 1 1 calc R . .
C35 C 0.1505(2) -0.1309(2) -0.0474(2) 0.0423(7) Uani 1 1 d . . .
H35A H 0.1897 -0.1310 0.0074 0.051 Uiso 1 1 calc R . .
C36 C 0.1576(2) -0.19855(18) -0.10307(18) 0.0329(6) Uani 1 1 d . . .
H36A H 0.2035 -0.2438 -0.0864 0.039 Uiso 1 1 calc R . .
C100 C -0.1757(3) -0.7995(4) -0.2703(3) 0.0843(15) Uani 1 1 d . . .
Cl1 Cl -0.11515(13) -0.84530(11) -0.17751(12) 0.0747(6) Uani 0.658(3) 1 d P A 1
Cl1' Cl -0.0964(3) -0.7415(3) -0.2532(3) 0.1071(19) Uani 0.342(3) 1 d P A 2
Cl2 Cl -0.17813(11) -0.85101(8) -0.36986(10) 0.0919(4) Uani 1 1 d . A .

loop_
_atom_site_aniso_label
_atom_site_aniso_U_11
_atom_site_aniso_U_22
_atom_site_aniso_U_33
_atom_site_aniso_U_23
_atom_site_aniso_U_13
_atom_site_aniso_U_12
Ru1 0.02089(15) 0.02388(16) 0.01954(16) 0.000 0.00166(10) 0.000
O31 0.0211(9) 0.0271(9) 0.0334(10) -0.0021(8) 0.0025(7) -0.0017(7)
N11 0.0250(11) 0.0234(10) 0.0238(11) 0.0009(8) 0.0021(9) 0.0010(9)
N21 0.0248(11) 0.0262(10) 0.0228(10) 0.0013(9) 0.0035(8) 0.0026(9)
C12 0.0241(13) 0.0272(13) 0.0269(13) -0.0011(10) -0.0011(10) 0.0043(10)
C13 0.0329(15) 0.0355(15) 0.0353(15) -0.0076(12) -0.0038(12) 0.0002(12)
C14 0.0330(16) 0.0327(15) 0.056(2) -0.0037(14) 0.0017(14) -0.0085(13)
C15 0.0407(17) 0.0372(16) 0.0449(18) 0.0065(14) 0.0082(14) -0.0091(13)
C16 0.0356(15) 0.0349(15) 0.0314(15) 0.0042(12) 0.0060(12) -0.0035(12)
C22 0.0248(12) 0.0307(13) 0.0236(13) -0.0022(11) 0.0005(10) 0.0057(11)
C23 0.0385(16) 0.0471(17) 0.0252(14) -0.0038(13) -0.0003(12) 0.0007(14)
C24 0.0522(19) 0.065(2) 0.0197(14) 0.0007(14) 0.0040(13) 0.0035(17)
C25 0.0474(19) 0.0500(19) 0.0337(16) 0.0106(14) 0.0140(14) -0.0011(15)
C26 0.0348(15) 0.0375(15) 0.0291(14) 0.0043(12) 0.0077(12) -0.0014(12)
C31 0.0204(12) 0.0263(13) 0.0341(14) -0.0002(11) 0.0048(11) -0.0054(10)
C32 0.0219(12) 0.0292(14) 0.0436(17) -0.0030(12) 0.0013(12) -0.0038(11)
C33 0.0285(15) 0.0339(15) 0.063(2) -0.0128(15) 0.0003(14) -0.0001(12)
C34 0.0382(17) 0.0476(19) 0.059(2) -0.0269(16) 0.0041(15) -0.0056(15)
C35 0.0353(16) 0.0508(19) 0.0388(17) -0.0102(14) -0.0011(13) -0.0110(15)
C36 0.0274(14) 0.0317(14) 0.0383(16) -0.0003(12) 0.0001(12) -0.0047(11)
C100 0.049(2) 0.135(5) 0.071(3) 0.007(3) 0.015(2) 0.004(3)
Cl1 0.0639(10) 0.0792(12) 0.0775(12) -0.0061(9) -0.0011(8) 0.0184(8)
Cl1' 0.054(2) 0.121(3) 0.144(4) -0.083(3) 0.006(2) -0.0009(19)
Cl2 0.0916(9) 0.0908(9) 0.1060(10) -0.0127(7) 0.0574(8) -0.0218(7)

loop_
_atom_type_symbol
_atom_type_description
_atom_type_scat_dispersion_real
_atom_type_scat_dispersion_imag
_atom_type_scat_source
C C 0.0033 0.0016 'International Tables Vol C Tables 4.2.6.8 and 6.1.1.4'
H H 0.0000 0.0000 'International Tables Vol C Tables 4.2.6.8 and 6.1.1.4'
N N 0.0061 0.0033 'International Tables Vol C Tables 4.2.6.8 and 6.1.1.4'
O O 0.0106 0.0060 'International Tables Vol C Tables 4.2.6.8 and 6.1.1.4'
Ru Ru -1.2594 0.8363 'International Tables Vol C Tables 4.2.6.8 and 6.1.1.4'
Cl Cl 0.1484 0.1585 'International Tables Vol C Tables 4.2.6.8 and 6.1.1.4'

loop_
_geom_angle_atom_site_label_1
_geom_angle_atom_site_label_2
_geom_angle_atom_site_label_3
_geom_angle
_geom_angle_site_symmetry_1
_geom_angle_site_symmetry_3
_geom_angle_publ_flag
N11 Ru1 N11 93.09(12) . 6 ?
N11 Ru1 N21 99.20(8) . 6 ?
N11 Ru1 N21 78.84(8) 6 6 ?
N11 Ru1 N21 78.84(8) . . ?
N11 Ru1 N21 99.20(8) 6 . ?
N21 Ru1 N21 177.19(11) 6 . ?
N11 Ru1 O31 171.08(7) . . ?
N11 Ru1 O31 89.73(8) 6 . ?
N21 Ru1 O31 89.65(8) 6 . ?
N21 Ru1 O31 92.36(8) . . ?
N11 Ru1 O31 89.73(8) . 6 ?
N11 Ru1 O31 171.08(7) 6 6 ?
N21 Ru1 O31 92.36(8) 6 6 ?
N21 Ru1 O31 89.65(8) . 6 ?
O31 Ru1 O31 88.76(10) . 6 ?
C31 O31 Ru1 117.19(15) . . ?
C16 N11 C12 117.5(2) . . ?
C16 N11 Ru1 125.74(18) . . ?
C12 N11 Ru1 116.74(17) . . ?
C26 N21 C22 118.2(2) . . ?
C26 N21 Ru1 125.18(18) . . ?
C22 N21 Ru1 116.46(17) . . ?
N11 C12 C13 121.1(2) . . ?
N11 C12 C22 114.2(2) . . ?
C13 C12 C22 124.7(2) . . ?
C14 C13 C12 120.1(3) . . ?
C13 C14 C15 118.7(3) . . ?
C16 C15 C14 119.0(3) . . ?
N11 C16 C15 123.6(3) . . ?
N21 C22 C23 121.5(2) . . ?
N21 C22 C12 113.7(2) . . ?
C23 C22 C12 124.8(2) . . ?
C24 C23 C22 119.4(3) . . ?
C23 C24 C25 119.1(3) . . ?
C26 C25 C24 119.5(3) . . ?
N21 C26 C25 122.2(3) . . ?
O31 C31 C36 120.5(2) . . ?
O31 C31 C32 120.8(2) . . ?
C36 C31 C32 118.6(2) . . ?
C33 C32 C31 119.0(3) . . ?
C33 C32 C32 120.7(2) . 6 ?
C31 C32 C32 120.2(2) . 6 ?
C34 C33 C32 121.3(3) . . ?
C35 C34 C33 119.8(3) . . ?
C34 C35 C36 120.0(3) . . ?
C35 C36 C31 121.3(3) . . ?
Cl1' C100 Cl1 81.3(3) . . ?
Cl1' C100 Cl2 112.5(3) . . ?
Cl1 C100 Cl2 121.2(3) . . ?

loop_
_geom_bond_atom_site_label_1
_geom_bond_atom_site_label_2
_geom_bond_distance
_geom_bond_site_symmetry_2
_geom_bond_publ_flag
Ru1 N11 2.017(2) . ?
Ru1 N11 2.017(2) 6 ?
Ru1 N21 2.037(2) 6 ?
Ru1 N21 2.037(2) . ?
Ru1 O31 2.0774(18) . ?
Ru1 O31 2.0774(18) 6 ?
O31 C31 1.338(3) . ?
N11 C16 1.355(3) . ?
N11 C12 1.365(3) . ?
N21 C26 1.353(3) . ?
N21 C22 1.361(3) . ?
C12 C13 1.396(4) . ?
C12 C22 1.469(4) . ?
C13 C14 1.379(4) . ?
C14 C15 1.383(4) . ?
C15 C16 1.371(4) . ?
C22 C23 1.383(4) . ?
C23 C24 1.375(4) . ?
C24 C25 1.381(5) . ?
C25 C26 1.369(4) . ?
C31 C36 1.398(4) . ?
C31 C32 1.413(4) . ?
C32 C33 1.399(4) . ?
C32 C32 1.490(6) 6 ?
C33 C34 1.386(5) . ?
C34 C35 1.379(5) . ?
C35 C36 1.388(4) . ?
C100 Cl1' 1.396(6) . ?
C100 Cl1 1.731(5) . ?
C100 Cl2 1.767(5) . ?
